data_7110546
loop_
_publ_author_name
'Beckmann, Jens'
'Jurkschat, Klaus'
'Pieper, Nicole'
'Sch\"urmann, Markus'

_publ_section_title
;
 The first organoelement oxides containing three different metals;
 synthesis and structure of (Ph2SiOR2SnOMO) [R = (CH2)3NMe2; M = But2Sn,
 But2Ge, PhB]&#x2020; &#x2021;
;
_journal_issue 12
_journal_name_full 'Chemical Communications'
_journal_page_first 1095
_journal_paper_doi 10.1039/a902428j
_journal_year 1999
_chemical_formula_moiety 'C28 H39 B1 N2 O3 Si1 Sn1'
_chemical_formula_sum 'C30 H52 B N2 O3 Si Sn'
_chemical_formula_weight 609.20
_chemical_melting_point 405
_chemical_name_systematic
;6,6-Bis(3-dimethylaminopropyl)-2,2,6-triphenyl-
1,3,5-trioxa-2-sila-4-stanna-6-boracyclohexane
;
_space_group_IT_number 2
_symmetry_cell_setting triclinic
_symmetry_space_group_name_Hall '-P 1'
_symmetry_space_group_name_H-M 'P -1'
_cell_angle_alpha 100.001(1)
_cell_angle_beta 90.737(1)
_cell_angle_gamma 104.343(1)
_cell_formula_units_Z 4
_cell_length_a 10.630(1)
_cell_length_b 17.201(1)
_cell_length_c 17.300(1)
_cell_volume 3012.9(4)
_diffrn_measurement_device 'Enraf Nonius KAPPACCD diffractometer'
_diffrn_radiation_type MoK\a
_exptl_crystal_colour colourless
_exptl_crystal_density_diffrn 1.355
_refine_ls_goodness_of_fit_ref 0.999
_refine_ls_number_parameters 696
_refine_ls_number_reflns 10578
_refine_ls_number_restraints 0
_refine_ls_restrained_S_all 0.999
_refine_ls_R_factor_all 0.0521
_refine_ls_R_factor_gt 0.0311
_refine_ls_shift/su_max 0.001
_refine_ls_shift/su_mean 0.000
_refine_ls_wR_factor_gt 0.0735
_refine_ls_wR_factor_ref 0.0796
_cod_data_source_file 902428jsup1.cif
_cod_data_source_block 1
_cod_depositor_comments
;
The following automatic conversions were performed:
'_atom_site_symetry_multiplicity' tag replaced with
'_atom_site_symmetry_multiplicity'.

Automatic conversion script
Id: cif_correct_tags 1440 2010-10-19 06:21:57Z saulius 

The following automatic conversions were performed:

'_geom_bond_publ_flag' value 'Y' changed to 'y' according to
/home/saulius/struct/CIF-dictionaries/cif_core.dic dictionary named
'cif_core.dic' version 2.4.2 from 2011-04-26 (26
times).

'_geom_angle_publ_flag' value 'Y' changed to 'y' according
to /home/saulius/struct/CIF-dictionaries/cif_core.dic dictionary
named 'cif_core.dic' version 2.4.2 from 2011-04-26 (54 times).

Automatic conversion script
Id: cif_fix_values 1891 2012-01-12 08:04:46Z andrius 
;
_cod_original_sg_symbol_H-M P-1
_cod_original_formula_sum 'C30 H52 B1 N2 O3 Si1 Sn1'
_cod_database_code 7110546

loop_
_symmetry_equiv_pos_as_xyz
'x, y, z'
'-x, -y, -z'

loop_
_atom_site_label
_atom_site_type_symbol
_atom_site_fract_x
_atom_site_fract_y
_atom_site_fract_z
_atom_site_U_iso_or_equiv
_atom_site_adp_type
_atom_site_occupancy
_atom_site_symmetry_multiplicity
_atom_site_calc_flag
_atom_site_refinement_flags
_atom_site_disorder_assembly
_atom_site_disorder_group
Sn1 Sn -0.081826(18) -0.037968(12) 0.266827(11) 0.05571(7) Uani 1 1 d . . .
Si1 Si 0.19784(8) -0.05060(5) 0.19991(5) 0.05632(19) Uani 1 1 d . . .
O1 O 0.05064(18) -0.04717(13) 0.18386(11) 0.0640(5) Uani 1 1 d . . .
O2 O 0.20869(18) -0.09654(13) 0.27483(11) 0.0625(5) Uani 1 1 d . . .
O3 O 0.00415(19) -0.10077(13) 0.33333(11) 0.0652(5) Uani 1 1 d . . .
N1 N -0.2503(3) -0.05541(18) 0.38045(17) 0.0777(8) Uani 1 1 d . . .
N2 N -0.1495(3) 0.0511(2) 0.17325(19) 0.0853(8) Uani 1 1 d . . .
B1 B 0.1211(3) -0.1164(2) 0.33099(19) 0.0539(8) Uani 1 1 d . . .
C1 C -0.2398(3) -0.1359(2) 0.2137(2) 0.0830(10) Uani 1 1 d . . .
H1A H -0.2712 -0.1227 0.1660 0.146(3) Uiso 1 1 calc R . .
H1B H -0.2084 -0.1845 0.1988 0.146(3) Uiso 1 1 calc R . .
C2 C -0.3526(5) -0.1550(3) 0.2660(3) 0.154(2) Uani 1 1 d . . .
H2A H -0.4150 -0.1254 0.2541 0.146(3) Uiso 1 1 calc R . .
H2B H -0.3950 -0.2127 0.2516 0.146(3) Uiso 1 1 calc R . .
C3 C -0.3250(5) -0.1370(3) 0.3482(3) 0.1110(15) Uani 1 1 d . . .
H3A H -0.2784 -0.1751 0.3618 0.146(3) Uiso 1 1 calc R . .
H3B H -0.4069 -0.1469 0.3735 0.146(3) Uiso 1 1 calc R . .
C4 C -0.1876(4) -0.0547(3) 0.4570(2) 0.1079(14) Uani 1 1 d . . .
H4A H -0.1377 -0.0004 0.4784 0.146(3) Uiso 1 1 calc R . .
H4B H -0.1311 -0.0909 0.4502 0.146(3) Uiso 1 1 calc R . .
H4C H -0.2530 -0.0725 0.4924 0.146(3) Uiso 1 1 calc R . .
C5 C -0.3285(4) 0.0034(3) 0.3913(3) 0.1124(14) Uani 1 1 d . . .
H5A H -0.2742 0.0565 0.4128 0.146(3) Uiso 1 1 calc R . .
H5B H -0.3950 -0.0121 0.4268 0.146(3) Uiso 1 1 calc R . .
H5C H -0.3682 0.0047 0.3416 0.146(3) Uiso 1 1 calc R . .
C11 C -0.0026(3) 0.08366(19) 0.32789(19) 0.0747(9) Uani 1 1 d . . .
H11A H -0.0340 0.0886 0.3805 0.146(3) Uiso 1 1 calc R . .
H11B H 0.0912 0.0936 0.3330 0.146(3) Uiso 1 1 calc R . .
C12 C -0.0354(5) 0.1483(2) 0.2891(3) 0.1153(15) Uani 1 1 d . . .
H12A H -0.1152 0.1591 0.3094 0.146(3) Uiso 1 1 calc R . .
H12B H 0.0331 0.1982 0.3036 0.146(3) Uiso 1 1 calc R . .
C13 C -0.0519(5) 0.1272(3) 0.2023(3) 0.1150(15) Uani 1 1 d . . .
H13A H -0.0763 0.1712 0.1826 0.146(3) Uiso 1 1 calc R . .
H13B H 0.0309 0.1229 0.1815 0.146(3) Uiso 1 1 calc R . .
C14 C -0.2811(5) 0.0582(4) 0.1808(3) 0.146(2) Uani 1 1 d . . .
H14A H -0.3405 0.0062 0.1614 0.146(3) Uiso 1 1 calc R . .
H14B H -0.2960 0.0975 0.1509 0.146(3) Uiso 1 1 calc R . .
H14C H -0.2948 0.0757 0.2352 0.146(3) Uiso 1 1 calc R . .
C15 C -0.1291(5) 0.0235(3) 0.0897(2) 0.1271(17) Uani 1 1 d . . .
H15A H -0.0411 0.0194 0.0844 0.146(3) Uiso 1 1 calc R . .
H15B H -0.1453 0.0621 0.0593 0.146(3) Uiso 1 1 calc R . .
H15C H -0.1878 -0.0289 0.0709 0.146(3) Uiso 1 1 calc R . .
C21 C 0.3140(3) 0.05268(19) 0.22560(18) 0.0634(8) Uani 1 1 d . . .
C22 C 0.3880(3) 0.0778(2) 0.2952(2) 0.0858(10) Uani 1 1 d . . .
H22 H 0.3816 0.0423 0.3306 0.112(2) Uiso 1 1 calc R . .
C23 C 0.4721(4) 0.1551(3) 0.3140(3) 0.1174(16) Uani 1 1 d . . .
H23 H 0.5212 0.1710 0.3616 0.112(2) Uiso 1 1 calc R . .
C24 C 0.4825(5) 0.2077(3) 0.2623(4) 0.127(2) Uani 1 1 d . . .
H24 H 0.5397 0.2593 0.2744 0.112(2) Uiso 1 1 calc R . .
C25 C 0.4106(5) 0.1853(3) 0.1941(4) 0.1158(16) Uani 1 1 d . . .
H25 H 0.4174 0.2217 0.1594 0.112(2) Uiso 1 1 calc R . .
C26 C 0.3262(4) 0.1082(2) 0.1748(2) 0.0877(10) Uani 1 1 d . . .
H26 H 0.2770 0.0934 0.1272 0.112(2) Uiso 1 1 calc R . .
C31 C 0.2534(3) -0.10858(18) 0.11155(16) 0.0609(7) Uani 1 1 d . . .
C32 C 0.3763(3) -0.0854(3) 0.0850(2) 0.0931(12) Uani 1 1 d . . .
H32 H 0.4341 -0.0386 0.1123 0.112(2) Uiso 1 1 calc R . .
C33 C 0.4173(4) -0.1288(3) 0.0193(2) 0.1086(14) Uani 1 1 d . . .
H33 H 0.5010 -0.1108 0.0034 0.112(2) Uiso 1 1 calc R . .
C34 C 0.3362(5) -0.1968(3) -0.0214(2) 0.0965(12) Uani 1 1 d . . .
H34 H 0.3640 -0.2267 -0.0649 0.112(2) Uiso 1 1 calc R . .
C35 C 0.2130(4) -0.2217(2) 0.0018(2) 0.0922(11) Uani 1 1 d . . .
H35 H 0.1563 -0.2685 -0.0264 0.112(2) Uiso 1 1 calc R . .
C36 C 0.1714(3) -0.1779(2) 0.0668(2) 0.0777(9) Uani 1 1 d . . .
H36 H 0.0862 -0.1953 0.0809 0.112(2) Uiso 1 1 calc R . .
C41 C 0.1671(3) -0.16052(16) 0.39508(15) 0.0541(7) Uani 1 1 d . . .
C42 C 0.2968(3) -0.1580(2) 0.40831(18) 0.0691(8) Uani 1 1 d . . .
H42 H 0.3583 -0.1296 0.3788 0.112(2) Uiso 1 1 calc R . .
C43 C 0.3380(4) -0.1966(2) 0.4642(2) 0.0856(10) Uani 1 1 d . . .
H43 H 0.4260 -0.1934 0.4721 0.112(2) Uiso 1 1 calc R . .
C44 C 0.2490(4) -0.2395(2) 0.5079(2) 0.0839(10) Uani 1 1 d . . .
H44 H 0.2761 -0.2659 0.5450 0.112(2) Uiso 1 1 calc R . .
C45 C 0.1199(4) -0.2431(2) 0.4963(2) 0.0847(10) Uani 1 1 d . . .
H45 H 0.0591 -0.2721 0.5258 0.112(2) Uiso 1 1 calc R . .
C46 C 0.0790(3) -0.20373(19) 0.44078(18) 0.0708(8) Uani 1 1 d . . .
H46 H -0.0090 -0.2063 0.4341 0.112(2) Uiso 1 1 calc R . .
Sn1' Sn -0.253742(18) -0.513442(12) 0.242923(11) 0.05477(7) Uani 1 1 d . . .
Si1' Si -0.55707(9) -0.53999(7) 0.18689(5) 0.0746(3) Uani 1 1 d . . .
O1' O -0.4068(2) -0.52248(18) 0.16880(12) 0.0911(8) Uani 1 1 d . B .
O2' O -0.5861(2) -0.56908(18) 0.27189(12) 0.0859(7) Uani 1 1 d . B .
O3' O -0.3735(2) -0.55805(15) 0.32567(12) 0.0780(6) Uani 1 1 d . B .
N2' N -0.1277(3) -0.4431(2) 0.13193(16) 0.0812(8) Uani 1 1 d . B .
B1' B -0.5024(4) -0.5774(2) 0.32926(19) 0.0648(9) Uani 1 1 d . . .
C1' C -0.2055(5) -0.6217(3) 0.1915(4) 0.1216(17) Uani 1 1 d . B .
H1'1 H -0.2881 -0.6621 0.1791 0.146(3) Uiso 1 1 calc R A 1
H1'2 H -0.1717 -0.6115 0.1414 0.146(3) Uiso 1 1 calc R A 1
N1' N -0.0773(15) -0.5476(9) 0.3319(9) 0.092(3) Uani 0.50 1 d P B 1
C2' C -0.132(2) -0.6580(11) 0.2188(15) 0.191(11) Uani 0.50 1 d P B 1
H2'1 H -0.1716 -0.7161 0.2059 0.146(3) Uiso 0.50 1 calc PR B 1
H2'2 H -0.0510 -0.6477 0.1922 0.146(3) Uiso 0.50 1 calc PR B 1
C3' C -0.1067(18) -0.6406(10) 0.2861(13) 0.119(5) Uani 0.50 1 d P B 1
H3'1 H -0.0312 -0.6603 0.2963 0.146(3) Uiso 0.50 1 calc PR B 1
H3'2 H -0.1783 -0.6719 0.3110 0.146(3) Uiso 0.50 1 calc PR B 1
C4' C -0.1225(18) -0.5546(14) 0.4061(11) 0.162(10) Uani 0.50 1 d P B 1
H4'1 H -0.1080 -0.5012 0.4380 0.146(3) Uiso 0.50 1 calc PR B 1
H4'2 H -0.0769 -0.5866 0.4303 0.146(3) Uiso 0.50 1 calc PR B 1
H4'3 H -0.2139 -0.5807 0.4012 0.146(3) Uiso 0.50 1 calc PR B 1
C5' C 0.0346(17) -0.4533(10) 0.3593(12) 0.118(5) Uani 0.50 1 d P B 1
H5'1 H 0.0827 -0.4395 0.3149 0.146(3) Uiso 0.50 1 calc PR B 1
H5'2 H 0.0935 -0.4560 0.4008 0.146(3) Uiso 0.50 1 calc PR B 1
H5'3 H -0.0106 -0.4123 0.3775 0.146(3) Uiso 0.50 1 calc PR B 1
N1" N -0.0890(14) -0.5123(8) 0.3580(7) 0.096(4) Uani 0.50 1 d P B 2
C2" C -0.061(3) -0.6215(18) 0.2497(19) 0.26(3) Uani 0.50 1 d P B 2
H2"1 H -0.0433 -0.6748 0.2388 0.146(3) Uiso 0.50 1 calc PR B 2
H2"2 H 0.0135 -0.5815 0.2368 0.146(3) Uiso 0.50 1 calc PR B 2
C3" C -0.087(2) -0.6006(15) 0.3342(18) 0.185(13) Uani 0.50 1 d P B 2
H3"1 H -0.0208 -0.6118 0.3663 0.146(3) Uiso 0.50 1 calc PR B 2
H3"2 H -0.1706 -0.6350 0.3439 0.146(3) Uiso 0.50 1 calc PR B 2
C4" C -0.1304(19) -0.4962(15) 0.4334(10) 0.265(18) Uani 0.50 1 d P B 2
H4"1 H -0.2236 -0.5137 0.4321 0.146(3) Uiso 0.50 1 calc PR B 2
H4"2 H -0.1026 -0.4386 0.4536 0.146(3) Uiso 0.50 1 calc PR B 2
H4"3 H -0.0937 -0.5251 0.4668 0.146(3) Uiso 0.50 1 calc PR B 2
C5" C 0.0503(19) -0.4982(11) 0.3365(13) 0.141(8) Uani 0.50 1 d P B 2
H5"1 H 0.0533 -0.5154 0.2809 0.146(3) Uiso 0.50 1 calc PR B 2
H5"2 H 0.0935 -0.5291 0.3640 0.146(3) Uiso 0.50 1 calc PR B 2
H5"3 H 0.0930 -0.4412 0.3509 0.146(3) Uiso 0.50 1 calc PR B 2
C11' C -0.2041(5) -0.3876(2) 0.2919(2) 0.1088(14) Uani 1 1 d . B .
H11C H -0.2827 -0.3685 0.2955 0.146(3) Uiso 1 1 calc R . .
H11D H -0.1663 -0.3801 0.3449 0.146(3) Uiso 1 1 calc R . .
C12' C -0.1081(7) -0.3356(3) 0.2445(3) 0.172(3) Uani 1 1 d . . .
H12C H -0.1114 -0.2792 0.2598 0.146(3) Uiso 1 1 calc R B .
H12D H -0.0210 -0.3386 0.2585 0.146(3) Uiso 1 1 calc R . .
C13' C -0.1296(6) -0.3579(3) 0.1626(3) 0.1297(18) Uani 1 1 d . B .
H13C H -0.0634 -0.3218 0.1382 0.146(3) Uiso 1 1 calc R . .
H13D H -0.2133 -0.3500 0.1478 0.146(3) Uiso 1 1 calc R . .
C14' C 0.0043(4) -0.4536(3) 0.1226(3) 0.1211(17) Uani 1 1 d . . .
H14D H 0.0532 -0.4354 0.1723 0.146(3) Uiso 1 1 calc R B .
H14E H 0.0462 -0.4221 0.0852 0.146(3) Uiso 1 1 calc R . .
H14F H 0.0001 -0.5102 0.1043 0.146(3) Uiso 1 1 calc R . .
C15' C -0.2002(4) -0.4701(3) 0.0556(2) 0.1166(16) Uani 1 1 d . . .
H15D H -0.2866 -0.4629 0.0609 0.146(3) Uiso 1 1 calc R B .
H15E H -0.2047 -0.5267 0.0370 0.146(3) Uiso 1 1 calc R . .
H15F H -0.1569 -0.4384 0.0186 0.146(3) Uiso 1 1 calc R . .
C21' C -0.6140(3) -0.4444(2) 0.19313(19) 0.0736(9) Uani 1 1 d . B .
C22' C -0.6569(4) -0.4073(3) 0.2618(2) 0.0913(11) Uani 1 1 d . . .
H22' H -0.6616 -0.4319 0.3058 0.112(2) Uiso 1 1 calc R B .
C23' C -0.6927(5) -0.3357(3) 0.2667(3) 0.1157(15) Uani 1 1 d . B .
H23' H -0.7224 -0.3130 0.3135 0.112(2) Uiso 1 1 calc R . .
C24' C -0.6854(5) -0.2982(3) 0.2057(4) 0.1197(17) Uani 1 1 d . . .
H24' H -0.7083 -0.2488 0.2103 0.112(2) Uiso 1 1 calc R B .
C25' C -0.6443(5) -0.3317(4) 0.1354(4) 0.1233(18) Uani 1 1 d . B .
H25' H -0.6398 -0.3055 0.0924 0.112(2) Uiso 1 1 calc R . .
C26' C -0.6099(4) -0.4049(3) 0.1299(2) 0.1001(13) Uani 1 1 d . . .
H26' H -0.5833 -0.4281 0.0823 0.112(2) Uiso 1 1 calc R B .
C31' C -0.6522(3) -0.6257(2) 0.11085(18) 0.0718(9) Uani 1 1 d . B .
C32' C -0.7802(4) -0.6657(3) 0.1205(2) 0.0957(12) Uani 1 1 d . . .
H32' H -0.8213 -0.6475 0.1647 0.112(2) Uiso 1 1 calc R B .
C33' C -0.8476(4) -0.7321(3) 0.0657(3) 0.1096(14) Uani 1 1 d . B .
H33' H -0.9330 -0.7579 0.0738 0.112(2) Uiso 1 1 calc R . .
C34' C -0.7917(5) -0.7598(3) 0.0010(3) 0.1002(12) Uani 1 1 d . . .
H34' H -0.8379 -0.8041 -0.0357 0.112(2) Uiso 1 1 calc R B .
C35' C -0.6666(4) -0.7221(3) -0.0099(2) 0.1011(12) Uani 1 1 d . B .
H35' H -0.6272 -0.7407 -0.0546 0.112(2) Uiso 1 1 calc R . .
C36' C -0.5974(4) -0.6565(2) 0.0449(2) 0.0839(10) Uani 1 1 d . . .
H36' H -0.5112 -0.6326 0.0368 0.112(2) Uiso 1 1 calc R B .
C41' C -0.5686(3) -0.6188(2) 0.39843(16) 0.0652(8) Uani 1 1 d . B .
C42' C -0.6949(4) -0.6666(3) 0.3897(2) 0.1123(15) Uani 1 1 d . . .
H42' H -0.7441 -0.6711 0.3435 0.112(2) Uiso 1 1 calc R B .
C43' C -0.7506(5) -0.7080(3) 0.4476(3) 0.1265(18) Uani 1 1 d . B .
H43' H -0.8343 -0.7420 0.4388 0.112(2) Uiso 1 1 calc R . .
C44' C -0.6842(5) -0.6992(3) 0.5162(3) 0.1082(14) Uani 1 1 d . . .
H44' H -0.7232 -0.7255 0.5557 0.112(2) Uiso 1 1 calc R B .
C45' C -0.5618(5) -0.6527(3) 0.5281(2) 0.1012(13) Uani 1 1 d . B .
H45' H -0.5165 -0.6466 0.5760 0.112(2) Uiso 1 1 calc R . .
C46' C -0.5016(4) -0.6131(2) 0.46893(19) 0.0897(11) Uani 1 1 d . . .
H46' H -0.4156 -0.5827 0.4773 0.112(2) Uiso 1 1 calc R B .

loop_
_geom_angle_atom_site_label_1
_geom_angle_atom_site_label_2
_geom_angle_atom_site_label_3
_geom_angle
_geom_angle_publ_flag
O1 Sn1 O3 90.30(8) y
O1 Sn1 C1 99.51(12) y
O3 Sn1 C1 98.43(12) y
O1 Sn1 C11 100.78(11) y
O3 Sn1 C11 100.11(11) y
C1 Sn1 C11 152.30(15) y
O1 Sn1 N2 80.75(9) y
O3 Sn1 N2 169.69(9) y
C1 Sn1 N2 88.16(13) y
C11 Sn1 N2 76.76(12) y
O1 Sn1 N1 168.32(9) y
O3 Sn1 N1 79.85(8) y
C1 Sn1 N1 75.98(12) y
C11 Sn1 N1 87.23(11) y
N2 Sn1 N1 109.58(9) y
O1 Si1 O2 110.38(10) y
O1 Si1 C31 109.89(12) y
O2 Si1 C31 108.51(12) y
O1 Si1 C21 113.29(13) y
O2 Si1 C21 106.08(12) y
C31 Si1 C21 108.52(13) y
Si1 O1 Sn1 125.86(11) y
B1 O2 Si1 130.33(19) y
B1 O3 Sn1 131.05(19) y
C3 N1 C5 112.9(3) ?
C3 N1 C4 109.5(3) ?
C5 N1 C4 108.5(3) ?
C3 N1 Sn1 97.8(2) ?
C5 N1 Sn1 114.8(2) ?
C4 N1 Sn1 113.0(2) ?
C14 N2 C13 113.5(4) ?
C14 N2 C15 109.4(4) ?
C13 N2 C15 108.5(4) ?
C14 N2 Sn1 113.5(3) ?
C13 N2 Sn1 98.2(2) ?
C15 N2 Sn1 113.3(2) ?
O3 B1 O2 124.2(3) y
O3 B1 C41 120.2(3) y
O2 B1 C41 115.7(3) y
C2 C1 Sn1 114.0(3) ?
C3 C2 C1 117.8(4) ?
C2 C3 N1 116.4(4) ?
C12 C11 Sn1 114.5(2) ?
C13 C12 C11 114.5(4) ?
N2 C13 C12 113.7(4) ?
C22 C21 C26 117.2(3) ?
C22 C21 Si1 122.2(3) ?
C26 C21 Si1 120.6(3) ?
C21 C22 C23 121.5(4) ?
C24 C23 C22 119.7(5) ?
C25 C24 C23 120.2(5) ?
C24 C25 C26 120.5(5) ?
C25 C26 C21 120.9(4) ?
C32 C31 C36 115.4(3) ?
C32 C31 Si1 123.0(2) ?
C36 C31 Si1 121.6(2) ?
C31 C32 C33 122.8(3) ?
C34 C33 C32 120.1(4) ?
C33 C34 C35 119.4(4) ?
C34 C35 C36 120.6(4) ?
C35 C36 C31 121.7(3) ?
C42 C41 C46 116.8(3) ?
C42 C41 B1 121.7(3) ?
C46 C41 B1 121.6(3) ?
C41 C42 C43 122.1(3) ?
C44 C43 C42 120.0(3) ?
C43 C44 C45 119.4(3) ?
C44 C45 C46 120.5(3) ?
C45 C46 C41 121.3(3) ?
O1' Sn1' O3' 91.75(8) y
O1' Sn1' C1' 97.91(19) y
O3' Sn1' C1' 98.90(16) y
O1' Sn1' C11' 101.62(17) y
O3' Sn1' C11' 100.06(14) y
C1' Sn1' C11' 152.2(2) y
O1' Sn1' N2' 81.04(9) y
O3' Sn1' N2' 170.73(9) y
C1' Sn1' N2' 87.92(16) y
C11' Sn1' N2' 75.91(13) y
O1' Sn1' N1' 163.6(3) y
O3' Sn1' N1' 81.8(4) y
C1' Sn1' N1' 68.5(3) y
C11' Sn1' N1' 94.4(3) y
N2' Sn1' N1' 106.7(4) y
O1' Si1' O2' 112.85(11) y
O1' Si1' C31' 109.16(15) y
O2' Si1' C31' 106.05(14) y
O1' Si1' C21' 110.17(16) y
O2' Si1' C21' 105.55(15) y
C31' Si1' C21' 113.02(14) y
Si1' O1' Sn1' 128.03(12) y
B1' O2' Si1' 130.5(2) y
B1' O3' Sn1' 132.36(19) y
C15' N2' C14' 108.8(3) ?
C15' N2' C13' 109.0(4) ?
C14' N2' C13' 112.9(4) ?
C15' N2' Sn1' 112.0(2) ?
C14' N2' Sn1' 114.7(2) ?
C13' N2' Sn1' 99.0(2) ?
O3' B1' O2' 123.5(3) y
O3' B1' C41' 120.6(3) y
O2' B1' C41' 115.7(3) y
C2' C1' C2" 28.5(15) ?
C2' C1' Sn1' 128.8(10) ?
C2" C1' Sn1' 104.0(10) ?
C4' N1' C3' 103.8(14) ?
C4' N1' C5' 97.0(13) ?
C3' N1' C5' 148.0(14) ?
C4' N1' Sn1' 110.2(11) ?
C3' N1' Sn1' 92.7(8) ?
C5' N1' Sn1' 102.6(8) ?
C3' C2' C1' 116.3(18) ?
C2' C3' N1' 121.7(15) ?
C4" N1" C5" 125.5(14) ?
C4" N1" C3" 111.7(16) ?
C5" N1" C3" 82.5(15) ?
C3" C2" C1' 107.6(15) ?
C2" C3" N1" 112.3(18) ?
C2" C3" C5" 86(2) ?
N1" C3" C5" 48.7(11) ?
N1" C5" C3" 48.8(11) ?
C12' C11' Sn1' 113.4(3) ?
C13' C12' C11' 115.3(5) ?
C12' C13' N2' 113.7(4) ?
C26' C21' C22' 116.1(4) ?
C26' C21' Si1' 121.4(3) ?
C22' C21' Si1' 122.5(3) ?
C23' C22' C21' 122.0(4) ?
C24' C23' C22' 120.7(5) ?
C23' C24' C25' 120.5(5) ?
C24' C25' C26' 118.9(5) ?
C21' C26' C25' 121.7(5) ?
C36' C31' C32' 116.1(4) ?
C36' C31' Si1' 122.0(3) ?
C32' C31' Si1' 121.8(3) ?
C33' C32' C31' 121.3(4) ?
C34' C33' C32' 121.0(4) ?
C33' C34' C35' 119.0(4) ?
C34' C35' C36' 120.6(4) ?
C31' C36' C35' 121.9(4) ?
C46' C41' C42' 116.3(3) ?
C46' C41' B1' 122.2(3) ?
C42' C41' B1' 121.5(3) ?
C41' C42' C43' 122.0(4) ?
C44' C43' C42' 120.2(4) ?
C43' C44' C45' 120.1(4) ?
C44' C45' C46' 120.6(4) ?
C41' C46' C45' 120.8(4) ?

loop_
_geom_bond_atom_site_label_1
_geom_bond_atom_site_label_2
_geom_bond_distance
_geom_bond_publ_flag
Sn1 O1 2.0376(19) y
Sn1 O3 2.0541(19) y
Sn1 C1 2.128(3) y
Sn1 C11 2.130(3) y
Sn1 N2 2.620(3) y
Sn1 N1 2.681(3) y
Si1 O1 1.603(2) y
Si1 O2 1.648(2) y
Si1 C31 1.862(3) y
Si1 C21 1.872(3) y
O2 B1 1.381(4) y
O3 B1 1.335(4) y
N1 C3 1.442(5) ?
N1 C5 1.451(5) ?
N1 C4 1.472(4) ?
N2 C14 1.440(5) ?
N2 C13 1.458(5) ?
N2 C15 1.478(5) ?
B1 C41 1.584(4) y
C1 C2 1.517(6) ?
C2 C3 1.411(6) ?
C11 C12 1.501(5) ?
C12 C13 1.480(6) ?
C21 C22 1.371(4) ?
C21 C26 1.391(5) ?
C22 C23 1.388(5) ?
C23 C24 1.366(7) ?
C24 C25 1.341(7) ?
C25 C26 1.387(6) ?
C31 C32 1.377(4) ?
C31 C36 1.388(4) ?
C32 C33 1.384(5) ?
C33 C34 1.345(5) ?
C34 C35 1.361(5) ?
C35 C36 1.383(5) ?
C41 C42 1.384(4) ?
C41 C46 1.390(4) ?
C42 C43 1.387(4) ?
C43 C44 1.369(5) ?
C44 C45 1.369(5) ?
C45 C46 1.389(4) ?
Sn1' O1' 2.017(2) y
Sn1' O3' 2.050(2) y
Sn1' C1' 2.105(4) y
Sn1' C11' 2.113(3) y
Sn1' N2' 2.649(3) y
Sn1' N1' 2.650(15) y
Si1' O1' 1.596(2) y
Si1' O2' 1.643(2) y
Si1' C31' 1.865(4) y
Si1' C21' 1.874(4) y
O2' B1' 1.374(4) y
O3' B1' 1.332(4) y
N2' C15' 1.463(4) ?
N2' C14' 1.466(5) ?
N2' C13' 1.476(6) ?
B1' C41' 1.582(5) y
C1' C2' 1.250(19) ?
C1' C2" 1.82(4) ?
N1' C4' 1.39(3) ?
N1' C3' 1.610(19) ?
N1' C5' 1.74(2) ?
C2' C3' 1.16(3) ?
N1" C4" 1.39(2) ?
N1" C5" 1.50(3) ?
N1" C3" 1.51(3) ?
C2" C3" 1.49(4) ?
C3" C5" 1.98(3) ?
C11' C12' 1.530(6) ?
C12' C13' 1.401(6) ?
C21' C26' 1.380(5) ?
C21' C22' 1.386(5) ?
C22' C23' 1.366(6) ?
C23' C24' 1.323(7) ?
C24' C25' 1.376(7) ?
C25' C26' 1.386(7) ?
C31' C36' 1.372(5) ?
C31' C32' 1.391(5) ?
C32' C33' 1.385(6) ?
C33' C34' 1.344(6) ?
C34' C35' 1.358(6) ?
C35' C36' 1.382(5) ?
C41' C46' 1.380(4) ?
C41' C42' 1.381(5) ?
C42' C43' 1.384(5) ?
C43' C44' 1.339(6) ?
C44' C45' 1.340(6) ?
C45' C46' 1.401(5) ?
